data_7039134
loop_
_publ_author_name
'Bulsink, Philip'
'Al-Ghamdi, Ahlam'
'Joshi, Prajesh'
'Korobkov, Ilia'
'Woo, Tom'
'Richeson, Darrin'

_publ_section_title
;
 Capturing Re(i) in an neutral N,N,N pincer Scaffold and resulting
 enhanced absorption of visible light.
;
_journal_issue 21
_journal_name_full 'Dalton transactions (Cambridge, England : 2003)'
_journal_page_first 8885
_journal_page_last 8896
_journal_paper_doi 10.1039/c6dt00661b
_journal_volume 45
_journal_year 2016
_chemical_formula_sum 'C18 H11 Br N3 O3 Re'
_chemical_formula_weight 583.41
_space_group_crystal_system monoclinic
_space_group_IT_number 15
_space_group_name_Hall '-C 2yc'
_space_group_name_H-M_alt 'C 1 2/c 1'
_symmetry_space_group_name_Hall '-C 2yc'
_symmetry_space_group_name_H-M 'C 1 2/c 1'
_atom_sites_solution_hydrogens geom
_audit_creation_method SHELXL-2014/7
_audit_update_record
;
2016-04-18 deposited with the CCDC.
2016-04-28 downloaded from the CCDC.
;
_cell_angle_alpha 90
_cell_angle_beta 111.0230(10)
_cell_angle_gamma 90
_cell_formula_units_Z 8
_cell_length_a 31.1537(7)
_cell_length_b 7.1176(2)
_cell_length_c 16.8519(4)
_cell_measurement_reflns_used 9935
_cell_measurement_temperature 200(2)
_cell_measurement_theta_max 28.29
_cell_measurement_theta_min 2.46
_cell_volume 3488.00(15)
_computing_cell_refinement 'APEX II, Bruker (2012)'
_computing_data_collection 'APEX II, Bruker (2012)'
_computing_data_reduction 'XPREP, Bruker (2012)'
_computing_molecular_graphics 'SHELXTL, Bruker (2015)'
_computing_publication_material 'SHELXTL, Bruker (2015)'
_computing_structure_refinement 'SHELXL-2014/7 (Sheldrick, 2014)'
_computing_structure_solution 'SHELXL-2014/7 (Sheldrick, 2014)'
_diffrn_ambient_temperature 200(2)
_diffrn_measured_fraction_theta_full 0.998
_diffrn_measured_fraction_theta_max 0.995
_diffrn_measurement_device_type 'Bruker APEX-II CCD'
_diffrn_measurement_method '\f and \w scans'
_diffrn_radiation_type MoK\a
_diffrn_radiation_wavelength 0.71073
_diffrn_reflns_av_R_equivalents 0.0350
_diffrn_reflns_av_unetI/netI 0.0286
_diffrn_reflns_Laue_measured_fraction_full 0.998
_diffrn_reflns_Laue_measured_fraction_max 0.995
_diffrn_reflns_limit_h_max 41
_diffrn_reflns_limit_h_min -40
_diffrn_reflns_limit_k_max 9
_diffrn_reflns_limit_k_min -9
_diffrn_reflns_limit_l_max 21
_diffrn_reflns_limit_l_min -22
_diffrn_reflns_number 21779
_diffrn_reflns_point_group_measured_fraction_full 0.998
_diffrn_reflns_point_group_measured_fraction_max 0.995
_diffrn_reflns_theta_full 25.242
_diffrn_reflns_theta_max 28.290
_diffrn_reflns_theta_min 2.463
_diffrn_source 'sealed X-ray tube'
_exptl_absorpt_coefficient_mu 9.282
_exptl_absorpt_correction_T_max 0.7457
_exptl_absorpt_correction_T_min 0.4816
_exptl_absorpt_correction_type multi-scan
_exptl_absorpt_process_details 'SADABS, Bruker (2003)'
_exptl_crystal_colour yellow
_exptl_crystal_density_diffrn 2.222
_exptl_crystal_description plate
_exptl_crystal_F_000 2192
_exptl_crystal_size_max 0.180
_exptl_crystal_size_mid 0.120
_exptl_crystal_size_min 0.040
_refine_diff_density_max 1.578
_refine_diff_density_min -1.723
_refine_diff_density_rms 0.151
_refine_ls_extinction_method none
_refine_ls_goodness_of_fit_ref 1.068
_refine_ls_hydrogen_treatment constr
_refine_ls_matrix_type full
_refine_ls_number_parameters 235
_refine_ls_number_reflns 4324
_refine_ls_number_restraints 0
_refine_ls_restrained_S_all 1.068
_refine_ls_R_factor_all 0.0301
_refine_ls_R_factor_gt 0.0246
_refine_ls_shift/su_max 0.001
_refine_ls_shift/su_mean 0.000
_refine_ls_structure_factor_coef Fsqd
_refine_ls_weighting_details 'w=1/[\s^2^(Fo^2^)+(0.0407P)^2^+5.1332P] where P=(Fo^2^+2Fc^2^)/3'
_refine_ls_weighting_scheme calc
_refine_ls_wR_factor_gt 0.0661
_refine_ls_wR_factor_ref 0.0694
_reflns_Friedel_coverage 0.000
_reflns_number_gt 3794
_reflns_number_total 4324
_reflns_threshold_expression 'I > 2\s(I)'
_cod_data_source_file c6dt00661b2.cif
_cod_data_source_block dr086
_cod_depositor_comments 'Adding full bibliography for 7039128--7039138.cif.'
_cod_database_code 7039134
_shelx_shelxl_version_number 2014/7
_shelx_space_group_comment
; 
The symmetry employed for this shelxl refinement is uniquely defined 
by the following loop, which should always be used as a source of 
symmetry information in preference to the above space-group names. 
They are only intended as comments. 
;
_shelx_estimated_absorpt_t_min 0.286
_shelx_estimated_absorpt_t_max 0.708

loop_
_space_group_symop_operation_xyz
'x, y, z'
'-x, y, -z+1/2'
'x+1/2, y+1/2, z'
'-x+1/2, y+1/2, -z+1/2'
'-x, -y, -z'
'x, -y, z-1/2'
'-x+1/2, -y+1/2, -z'
'x+1/2, -y+1/2, z-1/2'

loop_
_atom_site_label
_atom_site_type_symbol
_atom_site_fract_x
_atom_site_fract_y
_atom_site_fract_z
_atom_site_U_iso_or_equiv
_atom_site_adp_type
_atom_site_occupancy
_atom_site_site_symmetry_order
_atom_site_calc_flag
_atom_site_refinement_flags_posn
_atom_site_refinement_flags_adp
Re1 Re 0.09704(2) 0.60700(2) 0.19444(2) 0.02176(6) Uani 1 1 d . .
Br1 Br 0.15326(2) 0.32046(6) 0.25406(2) 0.03035(10) Uani 1 1 d . .
N1 N 0.13539(10) 0.6553(4) 0.11111(18) 0.0234(6) Uani 1 1 d . .
N2 N 0.15911(10) 0.7703(5) 0.27207(18) 0.0254(6) Uani 1 1 d . .
N3 N 0.14351(12) 0.8094(5) 0.4700(2) 0.0330(7) Uani 1 1 d . .
O1 O 0.02100(11) 0.3585(5) 0.0751(2) 0.0453(8) Uani 1 1 d . .
O2 O 0.03533(11) 0.9464(5) 0.1253(2) 0.0453(8) Uani 1 1 d . .
O3 O 0.05004(10) 0.5365(5) 0.32399(19) 0.0418(7) Uani 1 1 d . .
C1 C 0.19260(12) 0.7649(6) 0.2383(2) 0.0264(7) Uani 1 1 d . .
C2 C 0.23875(13) 0.7915(6) 0.2878(2) 0.0320(8) Uani 1 1 d . .
H2A H 0.2616 0.7845 0.2627 0.038 Uiso 1 1 calc R U
C3 C 0.25115(14) 0.8282(6) 0.3736(3) 0.0354(9) Uani 1 1 d . .
H3A H 0.2826 0.8370 0.4094 0.042 Uiso 1 1 calc R U
C4 C 0.21638(14) 0.8516(6) 0.4057(2) 0.0315(8) Uani 1 1 d . .
H4A H 0.2238 0.8861 0.4635 0.038 Uiso 1 1 calc R U
C5 C 0.17077(13) 0.8253(6) 0.3541(2) 0.0268(7) Uani 1 1 d . .
C6 C 0.17795(12) 0.7261(5) 0.1467(2) 0.0246(7) Uani 1 1 d . .
C7 C 0.20493(14) 0.7671(6) 0.0990(3) 0.0334(9) Uani 1 1 d . .
H7A H 0.2346 0.8204 0.1253 0.040 Uiso 1 1 calc R U
C8 C 0.18807(15) 0.7295(6) 0.0127(3) 0.0351(9) Uani 1 1 d . .
H8A H 0.2061 0.7557 -0.0209 0.042 Uiso 1 1 calc R U
C9 C 0.14512(16) 0.6541(6) -0.0235(2) 0.0345(9) Uani 1 1 d . .
H9A H 0.1332 0.6259 -0.0825 0.041 Uiso 1 1 calc R U
C10 C 0.11910(15) 0.6192(5) 0.0264(2) 0.0301(8) Uani 1 1 d . .
H10A H 0.0891 0.5686 0.0006 0.036 Uiso 1 1 calc R U
C11 C 0.13455(13) 0.8675(5) 0.3892(2) 0.0253(7) Uani 1 1 d . .
C12 C 0.09593(13) 0.9740(6) 0.3435(2) 0.0294(8) Uani 1 1 d . .
H12A H 0.0917 1.0175 0.2879 0.035 Uiso 1 1 calc R U
C13 C 0.06402(14) 1.0149(6) 0.3806(3) 0.0356(9) Uani 1 1 d . .
H13A H 0.0372 1.0854 0.3509 0.043 Uiso 1 1 calc R U
C14 C 0.07229(16) 0.9501(7) 0.4627(3) 0.0423(10) Uani 1 1 d . .
H14A H 0.0507 0.9731 0.4896 0.051 Uiso 1 1 calc R U
C15 C 0.11172(17) 0.8532(6) 0.5039(3) 0.0399(10) Uani 1 1 d . .
H15A H 0.1172 0.8137 0.5606 0.048 Uiso 1 1 calc R U
C16 C 0.04998(13) 0.4502(6) 0.1199(2) 0.0295(8) Uani 1 1 d . .
C17 C 0.05882(13) 0.8186(6) 0.1516(2) 0.0295(8) Uani 1 1 d . .
C18 C 0.06762(13) 0.5645(6) 0.2754(3) 0.0295(8) Uani 1 1 d . .

loop_
_atom_site_aniso_label
_atom_site_aniso_U_11
_atom_site_aniso_U_22
_atom_site_aniso_U_33
_atom_site_aniso_U_23
_atom_site_aniso_U_13
_atom_site_aniso_U_12
Re1 0.01798(9) 0.02834(10) 0.01949(9) 0.00214(5) 0.00738(6) 0.00023(5)
Br1 0.02825(19) 0.0330(2) 0.0332(2) 0.00850(16) 0.01525(16) 0.00554(16)
N1 0.0194(14) 0.0298(16) 0.0195(14) 0.0032(12) 0.0050(12) 0.0006(12)
N2 0.0250(15) 0.0311(17) 0.0210(14) 0.0001(12) 0.0092(12) -0.0036(13)
N3 0.0377(19) 0.039(2) 0.0236(16) -0.0012(14) 0.0125(14) -0.0061(15)
O1 0.0383(18) 0.0457(18) 0.0420(18) -0.0058(14) 0.0025(15) -0.0118(14)
O2 0.0412(18) 0.0495(18) 0.0450(18) 0.0124(15) 0.0153(15) 0.0179(16)
O3 0.0331(16) 0.063(2) 0.0340(15) 0.0051(15) 0.0183(13) -0.0101(15)
C1 0.0240(17) 0.0323(19) 0.0243(17) 0.0024(15) 0.0104(14) -0.0022(15)
C2 0.0253(18) 0.039(2) 0.035(2) -0.0003(17) 0.0149(16) -0.0065(16)
C3 0.0243(19) 0.044(2) 0.035(2) 0.0024(19) 0.0064(16) -0.0031(17)
C4 0.028(2) 0.040(2) 0.0225(18) -0.0009(15) 0.0043(15) -0.0052(16)
C5 0.0302(19) 0.0284(18) 0.0230(17) 0.0001(15) 0.0110(15) -0.0030(15)
C6 0.0202(16) 0.031(2) 0.0233(17) 0.0033(14) 0.0091(14) 0.0047(14)
C7 0.034(2) 0.037(2) 0.037(2) 0.0050(17) 0.0215(18) 0.0021(17)
C8 0.044(2) 0.038(2) 0.035(2) 0.0065(17) 0.0279(19) 0.0044(18)
C9 0.046(2) 0.037(2) 0.0227(19) 0.0038(16) 0.0163(18) 0.0061(19)
C10 0.034(2) 0.032(2) 0.0233(19) 0.0041(15) 0.0102(17) 0.0033(16)
C11 0.0244(18) 0.031(2) 0.0200(17) -0.0025(13) 0.0070(14) -0.0068(14)
C12 0.0295(19) 0.035(2) 0.0261(18) -0.0048(16) 0.0123(15) -0.0061(16)
C13 0.032(2) 0.040(2) 0.037(2) -0.0071(18) 0.0155(18) -0.0042(17)
C14 0.044(3) 0.056(3) 0.038(2) -0.013(2) 0.027(2) -0.012(2)
C15 0.052(3) 0.048(3) 0.026(2) -0.0028(18) 0.022(2) -0.012(2)
C16 0.0260(19) 0.033(2) 0.0289(19) 0.0049(16) 0.0097(16) 0.0024(16)
C17 0.0215(17) 0.044(2) 0.0239(18) 0.0007(17) 0.0097(14) -0.0002(16)
C18 0.0246(18) 0.035(2) 0.030(2) 0.0021(16) 0.0100(16) 0.0004(16)

loop_
_atom_type_symbol
_atom_type_description
_atom_type_scat_dispersion_real
_atom_type_scat_dispersion_imag
_atom_type_scat_source
C C 0.0033 0.0016 'International Tables Vol C Tables 4.2.6.8 and 6.1.1.4'
H H 0.0000 0.0000 'International Tables Vol C Tables 4.2.6.8 and 6.1.1.4'
N N 0.0061 0.0033 'International Tables Vol C Tables 4.2.6.8 and 6.1.1.4'
O O 0.0106 0.0060 'International Tables Vol C Tables 4.2.6.8 and 6.1.1.4'
Br Br -0.2901 2.4595 'International Tables Vol C Tables 4.2.6.8 and 6.1.1.4'
Re Re -1.0185 7.2310 'International Tables Vol C Tables 4.2.6.8 and 6.1.1.4'

loop_
_geom_angle_atom_site_label_1
_geom_angle_atom_site_label_2
_geom_angle_atom_site_label_3
_geom_angle
C17 Re1 C16 89.10(17)
C17 Re1 C18 90.09(16)
C16 Re1 C18 85.76(17)
C17 Re1 N1 92.50(13)
C16 Re1 N1 97.89(14)
C18 Re1 N1 175.55(13)
C17 Re1 N2 95.92(14)
C16 Re1 N2 171.11(14)
C18 Re1 N2 101.52(14)
N1 Re1 N2 74.63(11)
C17 Re1 Br1 177.60(12)
C16 Re1 Br1 92.69(12)
C18 Re1 Br1 91.63(12)
N1 Re1 Br1 85.67(8)
N2 Re1 Br1 82.09(8)
C6 N1 C10 118.5(3)
C6 N1 Re1 117.1(2)
C10 N1 Re1 124.4(3)
C5 N2 C1 118.1(3)
C5 N2 Re1 127.4(2)
C1 N2 Re1 112.0(2)
C15 N3 C11 116.1(4)
N2 C1 C2 121.9(3)
N2 C1 C6 116.8(3)
C2 C1 C6 121.3(3)
C3 C2 C1 119.6(3)
C2 C3 C4 117.9(4)
C3 C4 C5 120.6(4)
N2 C5 C4 121.2(3)
N2 C5 C11 120.1(3)
C4 C5 C11 118.6(3)
N1 C6 C7 121.9(3)
N1 C6 C1 115.1(3)
C7 C6 C1 123.0(3)
C8 C7 C6 119.2(4)
C9 C8 C7 119.1(3)
C8 C9 C10 119.6(4)
N1 C10 C9 121.7(4)
N3 C11 C12 123.1(3)
N3 C11 C5 115.4(3)
C12 C11 C5 121.3(3)
C13 C12 C11 118.8(4)
C12 C13 C14 118.3(4)
C15 C14 C13 119.1(4)
N3 C15 C14 124.6(4)
O1 C16 Re1 178.6(4)
O2 C17 Re1 179.5(4)
O3 C18 Re1 179.1(4)

loop_
_geom_bond_atom_site_label_1
_geom_bond_atom_site_label_2
_geom_bond_distance
Re1 C17 1.895(4)
Re1 C16 1.911(4)
Re1 C18 1.921(4)
Re1 N1 2.173(3)
Re1 N2 2.233(3)
Re1 Br1 2.6410(4)
N1 C6 1.342(4)
N1 C10 1.358(5)
N2 C5 1.355(4)
N2 C1 1.357(4)
N3 C15 1.345(6)
N3 C11 1.353(5)
O1 C16 1.149(5)
O2 C17 1.152(5)
O3 C18 1.154(5)
C1 C2 1.392(5)
C1 C6 1.470(5)
C2 C3 1.381(5)
C3 C4 1.384(6)
C4 C5 1.387(5)
C5 C11 1.480(5)
C6 C7 1.386(5)
C7 C8 1.384(6)
C8 C9 1.365(6)
C9 C10 1.383(5)
C11 C12 1.397(5)
C12 C13 1.382(5)
C13 C14 1.391(6)
C14 C15 1.362(7)

loop_
_geom_torsion_atom_site_label_1
_geom_torsion_atom_site_label_2
_geom_torsion_atom_site_label_3
_geom_torsion_atom_site_label_4
_geom_torsion
C5 N2 C1 C2 7.9(6)
Re1 N2 C1 C2 -155.3(3)
C5 N2 C1 C6 -173.1(3)
Re1 N2 C1 C6 23.7(4)
N2 C1 C2 C3 -1.2(6)
C6 C1 C2 C3 179.8(4)
C1 C2 C3 C4 -5.0(6)
C2 C3 C4 C5 4.6(6)
C1 N2 C5 C4 -8.3(6)
Re1 N2 C5 C4 152.0(3)
C1 N2 C5 C11 168.7(3)
Re1 N2 C5 C11 -31.0(5)
C3 C4 C5 N2 2.1(6)
C3 C4 C5 C11 -174.9(4)
C10 N1 C6 C7 1.6(5)
Re1 N1 C6 C7 -178.2(3)
C10 N1 C6 C1 178.8(3)
Re1 N1 C6 C1 -1.1(4)
N2 C1 C6 N1 -15.8(5)
C2 C1 C6 N1 163.2(4)
N2 C1 C6 C7 161.3(4)
C2 C1 C6 C7 -19.7(6)
N1 C6 C7 C8 -1.8(6)
C1 C6 C7 C8 -178.7(4)
C6 C7 C8 C9 0.5(6)
C7 C8 C9 C10 0.8(6)
C6 N1 C10 C9 -0.2(5)
Re1 N1 C10 C9 179.6(3)
C8 C9 C10 N1 -1.0(6)
C15 N3 C11 C12 2.8(6)
C15 N3 C11 C5 177.5(4)
N2 C5 C11 N3 140.9(4)
C4 C5 C11 N3 -42.0(5)
N2 C5 C11 C12 -44.3(5)
C4 C5 C11 C12 132.8(4)
N3 C11 C12 C13 -3.3(6)
C5 C11 C12 C13 -177.6(4)
C11 C12 C13 C14 1.0(6)
C12 C13 C14 C15 1.5(7)
C11 N3 C15 C14 -0.2(7)
C13 C14 C15 N3 -2.0(7)
